data_4001043
loop_
_publ_author_name
'Djerdj, Igor'
'Cao, Minhua'
'Rocquefelte, Xavier'
'\<Cern\'y, Radovan'
'Jagli\<ci\'c, Zvonko'
'Ar\<con, Denis'
'Poto\<cnik, Anton'
'Gozzo, Fabia'
'Niederberger, Markus'

_publ_section_title
;
 Structural Characterization of a Nanocrystalline Inorganic&#x2212;Organic
 Hybrid with Fiberlike Morphology and One-Dimensional Antiferromagnetic
 Properties
;
_journal_issue 14
_journal_name_full 'Chemistry of Materials'
_journal_page_first 3356
_journal_paper_doi 10.1021/cm901345h
_journal_volume 21
_journal_year 2009
_chemical_formula_moiety 'C14 O5 V'
_chemical_formula_sum 'C14 O5 V'
_chemical_formula_weight 299.08
_chemical_name_systematic ' ?'
_space_group_IT_number 5
_symmetry_cell_setting monoclinic
_symmetry_space_group_name_Hall 'C 2y'
_symmetry_space_group_name_H-M 'C 1 2 1'
_cell_angle_alpha 90.00000
_cell_angle_beta 92.145(6)
_cell_angle_gamma 90.00000
_cell_formula_units_Z 4
_cell_length_a 20.652(3)
_cell_length_b 6.798(1)
_cell_length_c 9.954(1)
_cell_measurement_temperature 293
_cell_volume 1396.5(3)
_computing_structure_refinement TOPAS
_computing_structure_solution FOX
_diffrn_ambient_temperature 293
_diffrn_radiation_type synchrotron
_diffrn_radiation_wavelength 1.03469(2)
_pd_char_colour yellow
_pd_instr_location ' Swiss Light Source'
_pd_meas_2theta_range_inc 0.002001
_pd_meas_2theta_range_max 49.99900
_pd_meas_2theta_range_min 4.01500
_pd_meas_number_of_points 22981
_pd_proc_2theta_range_inc 0.002001
_pd_proc_2theta_range_max 31.0000
_pd_proc_2theta_range_min 4.0107
_pd_proc_ls_background_function 'Chebyshev polynomials'
_pd_proc_ls_pref_orient_corr ' ?'
_pd_proc_ls_profile_function pseudo-Voigt
_pd_proc_ls_prof_wR_expected 1.28
_pd_proc_ls_prof_wR_factor 2.66
_pd_proc_wavelength 1.03469(2)
_pd_spec_mounting ' cappilary'
_pd_spec_mount_mode transmission
_pd_spec_shape cylinder
_pd_spec_size_axial 10
_pd_spec_size_thick 0.5
_refine_ls_number_parameters 76
_refine_ls_number_reflns 130
_refine_ls_number_restraints 45
_refine_ls_R_I_factor 1.02
_cod_data_source_file cm901345h_si_003.cif
_cod_data_source_block vanadium_oxobenzoate
_cod_depositor_comments
;
The following automatic conversions were performed:

'_symmetry_cell_setting' value 'Monoclinic' changed to 'monoclinic'
according to /home/saulius/struct/CIF-dictionaries/cif_core.dic
dictionary named 'cif_core.dic' version 2.4.2 from 2011-04-26.

Automatic conversion script
Id: cif_fix_values 1715 2011-07-08 13:25:40Z adriana 
;
_cod_original_cell_volume 1396.4(3)
_cod_database_code 4001043
_pd_proc_ls_prof_cr_factor 16.78
_pd_proc_ls_prof_chi2 4.3

loop_
_symmetry_equiv_pos_as_xyz
x,y,z
-x,y,-z
x+1/2,y+1/2,z
-x+1/2,y+1/2,-z

loop_
_atom_site_label
_atom_site_type_symbol
_atom_site_fract_x
_atom_site_fract_y
_atom_site_fract_z
_atom_site_occupancy
_atom_site_symmetry_multiplicity
_atom_site_Wyckoff_symbol
_atom_site_calc_flag
_atom_site_thermal_displace_type
_atom_site_U_iso_or_equiv
V V 0.7365(1) 0.8169(11) 0.9505(3) 1.000 4 c d Uiso 0.063(9)
O1a O 0.7843(2) 0.3300(4) 0.8628(6) 1.000 4 c d Uiso 0.01(1)
O1b O 0.6768(4) 0.2962(7) 0.961(1) 1.000 4 c d Uiso 0.01(1)
O2a O 0.7668(5) 0.6524(2) 0.7976(6) 1.000 4 c d Uiso 0.01(1)
O2b O 0.6530(3) 0.6689(3) 0.941(1) 1.000 4 c d Uiso 0.01(1)
O3 O 0.7544(7) 0.5662(38) 1.0189(10) 1.000 4 c d Uiso 0.032(9)
C1a C 0.7800(7) 0.440(5) 0.7682(4) 1.000 4 c d Uiso 0.032(9)
C2a C 0.8077(1) 0.3826(2) 0.637(1) 1.000 4 c d Uiso 0.032(9)
C3a C 0.8110(1) 0.1698(2) 0.598(1) 1.000 4 c d Uiso 0.032(9)
C4a C 0.8332(1) 0.1237(3) 0.493(1) 1.000 4 c d Uiso 0.032(9)
C5a C 0.8561(1) 0.268(1) 0.4075(1) 1.000 4 c d Uiso 0.032(9)
C6a C 0.8532(1) 0.459(3) 0.4426(8) 1.000 4 c d Uiso 0.032(9)
C7a C 0.8309(1) 0.505(3) 0.5477(8) 1.000 4 c d Uiso 0.032(9)
C1b C 0.630(1) 0.460(1) 0.930(2) 1.000 4 c d Uiso 0.032(9)
C2b C 0.5735(4) 0.421(1) 0.8745(5) 1.000 4 c d Uiso 0.032(9)
C3b C 0.5517(4) 0.2241(9) 0.865(1) 1.000 4 c d Uiso 0.032(9)
C4b C 0.4864(5) 0.179(1) 0.800(1) 1.000 4 c d Uiso 0.032(9)
C5b C 0.4442(5) 0.343(2) 0.7470(6) 1.000 4 c d Uiso 0.032(9)
C6b C 0.4646(4) 0.527(3) 0.756(1) 1.000 4 c d Uiso 0.032(9)
C7b C 0.5299(4) 0.572(3) 0.820(1) 1.000 4 c d Uiso 0.032(9)

loop_
_atom_type_symbol
_atom_type_scat_Cromer_Mann_a1
_atom_type_scat_Cromer_Mann_b1
_atom_type_scat_Cromer_Mann_a2
_atom_type_scat_Cromer_Mann_b2
_atom_type_scat_Cromer_Mann_a3
_atom_type_scat_Cromer_Mann_b3
_atom_type_scat_Cromer_Mann_a4
_atom_type_scat_Cromer_Mann_b4
_atom_type_scat_Cromer_Mann_c
_atom_type_scat_dispersion_real
_atom_type_scat_dispersion_imag
_atom_type_scat_source
v 10.29710 6.86570 7.35110 0.43850 2.07030 26.89380 2.05710 102.47800 1.21990 0.26700 0.53000 International_Tables_for_Crystallography_Vol.C(1991)_Tables_6.1.1.4_and_6.1.1.5
o-2 4.75800 7.83100 3.63700 30.05000 0.00000 0.00000 0.00000 0.00000 1.59400 0.00800 0.00600 International_Tables_for_Crystallography_Vol.C(1991)_Tables_6.1.1.4_and_6.1.1.5
c 2.31000 20.84390 1.02000 10.20750 1.58860 0.56870 0.86500 51.65120 0.21560 0.00200 0.00200 International_Tables_for_Crystallography_Vol.C(1991)_Tables_6.1.1.4_and_6.1.1.5

loop_
_geom_angle_atom_site_label_1
_geom_angle_atom_site_label_2
_geom_angle_atom_site_label_3
_geom_angle
_geom_angle_site_symmetry_1
_geom_angle_site_symmetry_3
O3 V O3 144.2(1) 4_657 1_555
O1b V O2b 138.9(3) 4_657 1_555

loop_
_geom_bond_atom_site_label_1
_geom_bond_atom_site_label_2
_geom_bond_distance
_geom_bond_site_symmetry_2
V O3 1.73(3) 4_657
V O3 1.87(3) 1_555
V O1a 1.925(6) 4_657
V O1b 1.971(9) 4_657
V O2a 2.008(7) 1_555
V O2b 1.996(7) 1_555
